data_4065390
loop_
_publ_author_name
'Bichler, Bernhard'
'Veiros, Luis F.'
'\"Oztopcu, \"Ozg\"ur'
'Puchberger, Michael'
'Mereiter, Kurt'
'Matsubara, Kouki'
'Kirchner, Karl A.'

_publ_section_title
;
 Synthesis, Structure, Ligand Dynamics, and Catalytic Activity of Cationic
 [Pd(\h3-allyl)(\k2(E,N)-EN-chelate)]+(E = P, O, S, Se) Complexes
;
_journal_issue 21
_journal_name_full Organometallics
_journal_page_first 5928
_journal_paper_doi 10.1021/om200766y
_journal_volume 30
_journal_year 2011
_chemical_formula_moiety 'C14 H23 N2 P Pd S'
_chemical_formula_sum 'C14 H23 N2 P Pd S'
_chemical_formula_weight 388.77
_chemical_name_common '19-1522 [Pd(eta3-CH2CHCH2)(SN^dep^-iPr)] (19)'
_chemical_name_systematic
; 
 ? 
;
_space_group_IT_number 2
_symmetry_cell_setting triclinic
_symmetry_space_group_name_Hall '-P 1'
_symmetry_space_group_name_H-M 'P -1'
_atom_sites_solution_hydrogens geom
_atom_sites_solution_primary direct
_atom_sites_solution_secondary difmap
_audit_creation_method SHELXL-97
_cell_angle_alpha 80.498(1)
_cell_angle_beta 86.640(1)
_cell_angle_gamma 71.946(1)
_cell_formula_units_Z 2
_cell_length_a 7.8703(1)
_cell_length_b 8.5833(1)
_cell_length_c 12.7495(2)
_cell_measurement_reflns_used 8776
_cell_measurement_temperature 100(2)
_cell_measurement_theta_max 30.08
_cell_measurement_theta_min 2.72
_cell_volume 807.60(2)
_computing_cell_refinement 'Bruker SAINT'
_computing_data_collection 'Bruker APEX2'
_computing_data_reduction 'Bruker SAINT, SADABS, XPREP'
_computing_molecular_graphics 'Bruker SHELXTL'
_computing_publication_material 'Bruker SHELXTL'
_computing_structure_refinement 'SHELXL-97 (Sheldrick, 2008)'
_computing_structure_solution 'SHELXS-97 (Sheldrick, 2008)'
_diffrn_ambient_temperature 100(2)
_diffrn_measured_fraction_theta_full 0.951
_diffrn_measured_fraction_theta_max 0.951
_diffrn_measurement_device_type 'Bruker kappa APEX-II CCD'
_diffrn_measurement_method '\f and \w scans'
_diffrn_radiation_monochromator graphite
_diffrn_radiation_source 'fine-focus sealed tube'
_diffrn_radiation_type MoK\a
_diffrn_radiation_wavelength 0.71073
_diffrn_reflns_av_R_equivalents 0.0170
_diffrn_reflns_av_sigmaI/netI 0.0195
_diffrn_reflns_limit_h_max 11
_diffrn_reflns_limit_h_min -11
_diffrn_reflns_limit_k_max 12
_diffrn_reflns_limit_k_min -10
_diffrn_reflns_limit_l_max 17
_diffrn_reflns_limit_l_min -17
_diffrn_reflns_number 9816
_diffrn_reflns_theta_full 29.99
_diffrn_reflns_theta_max 29.99
_diffrn_reflns_theta_min 2.72
_exptl_absorpt_coefficient_mu 1.366
_exptl_absorpt_correction_T_max 0.75
_exptl_absorpt_correction_T_min 0.64
_exptl_absorpt_correction_type multi-scan
_exptl_absorpt_process_details 'program SADABS'
_exptl_crystal_colour colourless
_exptl_crystal_density_diffrn 1.599
_exptl_crystal_density_method 'not measured'
_exptl_crystal_description block
_exptl_crystal_F_000 396
_exptl_crystal_size_max 0.35
_exptl_crystal_size_mid 0.29
_exptl_crystal_size_min 0.20
_refine_diff_density_max 0.855
_refine_diff_density_min -0.736
_refine_diff_density_rms 0.069
_refine_ls_extinction_method none
_refine_ls_goodness_of_fit_ref 1.098
_refine_ls_hydrogen_treatment constr
_refine_ls_matrix_type full
_refine_ls_number_parameters 180
_refine_ls_number_reflns 4473
_refine_ls_number_restraints 0
_refine_ls_restrained_S_all 1.098
_refine_ls_R_factor_all 0.0190
_refine_ls_R_factor_gt 0.0185
_refine_ls_shift/su_max 0.001
_refine_ls_shift/su_mean 0.000
_refine_ls_structure_factor_coef Fsqd
_refine_ls_weighting_details 'calc w=1/[\s^2^(Fo^2^)+(0.0231P)^2^+0.4226P] where P=(Fo^2^+2Fc^2^)/3'
_refine_ls_weighting_scheme calc
_refine_ls_wR_factor_gt 0.0486
_refine_ls_wR_factor_ref 0.0489
_reflns_number_gt 4358
_reflns_number_total 4473
_reflns_threshold_expression >2sigma(I)
_cod_data_source_file om200766y_si_001.cif
_cod_data_source_block 19-1522
_cod_depositor_comments
;
The following automatic conversions were performed:

'_symmetry_cell_setting' value 'Triclinic' changed to 'triclinic'
according to /home/saulius/struct/CIF-dictionaries/cif_core.dic
dictionary named 'cif_core.dic' version 2.4.1 from 2010-06-29.

Automatic conversion script
Id: cif_fix_values 1715 2011-07-08 13:25:40Z adriana 
;
_cod_original_cell_volume 807.604(19)
_cod_original_sg_symbol_H-M P-1
_cod_database_code 4065390

loop_
_symmetry_equiv_pos_as_xyz
'x, y, z'
'-x, -y, -z'

loop_
_atom_site_label
_atom_site_type_symbol
_atom_site_fract_x
_atom_site_fract_y
_atom_site_fract_z
_atom_site_U_iso_or_equiv
_atom_site_adp_type
_atom_site_occupancy
_atom_site_symmetry_multiplicity
_atom_site_calc_flag
_atom_site_refinement_flags
_atom_site_disorder_assembly
_atom_site_disorder_group
Pd1 Pd 0.550194(12) 0.634351(12) 0.372977(7) 0.01358(4) Uani 1 1 d . . .
P1 P 0.37586(4) 0.54357(4) 0.17734(2) 0.01199(6) Uani 1 1 d . . .
S1 S 0.27627(4) 0.61240(4) 0.31862(2) 0.01518(6) Uani 1 1 d . A .
N1 N 0.71064(15) 0.40218(14) 0.33698(9) 0.0139(2) Uani 1 1 d . A .
N2 N 0.56961(16) 0.41143(15) 0.17471(9) 0.0161(2) Uani 1 1 d . A .
C1 C 0.69077(17) 0.33359(17) 0.25068(10) 0.0134(2) Uani 1 1 d . . .
C2 C 0.80904(19) 0.17361(18) 0.23889(11) 0.0178(2) Uani 1 1 d . A .
H2 H 0.7949 0.1235 0.1802 0.021 Uiso 1 1 calc R . .
C3 C 0.94261(19) 0.09055(18) 0.31037(12) 0.0196(3) Uani 1 1 d . . .
H3 H 1.0203 -0.0160 0.3016 0.024 Uiso 1 1 calc R A .
C4 C 0.96273(19) 0.16536(19) 0.39668(11) 0.0197(3) Uani 1 1 d . A .
H4 H 1.0557 0.1123 0.4467 0.024 Uiso 1 1 calc R . .
C5 C 0.84451(18) 0.31677(18) 0.40654(11) 0.0177(3) Uani 1 1 d . . .
H5 H 0.8565 0.3659 0.4661 0.021 Uiso 1 1 calc R A .
C6 C 0.38440(18) 0.72250(17) 0.07878(10) 0.0159(2) Uani 1 1 d . A .
H6 H 0.4231 0.6803 0.0099 0.019 Uiso 1 1 calc R . .
C7 C 0.5282(2) 0.7925(2) 0.10908(13) 0.0242(3) Uani 1 1 d . . .
H7A H 0.5560 0.8657 0.0476 0.036 Uiso 1 1 calc R A .
H7B H 0.6363 0.7010 0.1312 0.036 Uiso 1 1 calc R . .
H7C H 0.4843 0.8554 0.1678 0.036 Uiso 1 1 calc R . .
C8 C 0.2059(2) 0.8582(2) 0.05863(13) 0.0258(3) Uani 1 1 d . . .
H8A H 0.1544 0.8913 0.1264 0.039 Uiso 1 1 calc R A .
H8B H 0.1240 0.8161 0.0247 0.039 Uiso 1 1 calc R . .
H8C H 0.2246 0.9542 0.0118 0.039 Uiso 1 1 calc R . .
C9 C 0.22316(19) 0.4509(2) 0.12503(11) 0.0197(3) Uani 1 1 d . A .
H9 H 0.2413 0.4606 0.0462 0.024 Uiso 1 1 calc R . .
C10 C 0.2733(3) 0.2660(2) 0.17025(15) 0.0313(4) Uani 1 1 d . . .
H10A H 0.2582 0.2525 0.2477 0.047 Uiso 1 1 calc R A .
H10B H 0.3981 0.2115 0.1523 0.047 Uiso 1 1 calc R . .
H10C H 0.1956 0.2156 0.1397 0.047 Uiso 1 1 calc R . .
C11 C 0.0251(2) 0.5353(2) 0.14597(14) 0.0287(3) Uani 1 1 d . . .
H11A H -0.0476 0.4848 0.1111 0.043 Uiso 1 1 calc R A .
H11B H -0.0055 0.6537 0.1175 0.043 Uiso 1 1 calc R . .
H11C H 0.0015 0.5213 0.2227 0.043 Uiso 1 1 calc R . .
C12 C 0.7554(2) 0.7173(2) 0.42930(15) 0.0281(4) Uani 0.569(4) 1 d P A 1
H12A H 0.7758 0.6934 0.5070 0.034 Uiso 0.569(4) 1 calc PR A 1
H12B H 0.8671 0.7001 0.3867 0.034 Uiso 0.569(4) 1 calc PR A 1
C13 C 0.6178(4) 0.8522(3) 0.3939(2) 0.0229(4) Uani 0.569(4) 1 d P A 1
H13A H 0.6381 0.9267 0.3285 0.027 Uiso 0.569(4) 1 calc PR A 1
C14 C 0.4402(2) 0.8667(2) 0.42564(13) 0.0243(4) Uani 0.569(4) 1 d P A 1
H14A H 0.3461 0.9505 0.3805 0.029 Uiso 0.569(4) 1 calc PR A 1
H14B H 0.4142 0.8637 0.5027 0.029 Uiso 0.569(4) 1 calc PR A 1
C12' C 0.7554(2) 0.7173(2) 0.42930(15) 0.0281(4) Uani 0.43 1 d P A 2
H12C H 0.8497 0.6329 0.4740 0.034 Uiso 0.431(4) 1 calc PR A 2
H12D H 0.8006 0.7957 0.3782 0.034 Uiso 0.431(4) 1 calc PR A 2
C13' C 0.5968(5) 0.7820(4) 0.4780(3) 0.0229(4) Uani 0.43 1 d P A 2
H13B H 0.5879 0.7425 0.5558 0.027 Uiso 0.431(4) 1 calc PR A 2
C14' C 0.4402(2) 0.8667(2) 0.42564(13) 0.0243(4) Uani 0.43 1 d P A 2
H14C H 0.4407 0.9660 0.3738 0.029 Uiso 0.431(4) 1 calc PR A 2
H14D H 0.3291 0.8815 0.4687 0.029 Uiso 0.431(4) 1 calc PR A 2

loop_
_atom_site_aniso_label
_atom_site_aniso_U_11
_atom_site_aniso_U_22
_atom_site_aniso_U_33
_atom_site_aniso_U_23
_atom_site_aniso_U_13
_atom_site_aniso_U_12
Pd1 0.01270(5) 0.01298(6) 0.01507(5) -0.00567(3) -0.00074(3) -0.00203(4)
P1 0.01088(14) 0.01330(16) 0.01184(14) -0.00331(11) 0.00019(10) -0.00312(12)
S1 0.01262(14) 0.01961(16) 0.01346(14) -0.00553(11) 0.00177(10) -0.00397(12)
N1 0.0123(5) 0.0136(5) 0.0147(5) -0.0034(4) -0.0003(4) -0.0017(4)
N2 0.0151(5) 0.0163(6) 0.0147(5) -0.0057(4) -0.0007(4) 0.0001(4)
C1 0.0129(5) 0.0134(6) 0.0142(5) -0.0030(4) 0.0018(4) -0.0043(5)
C2 0.0179(6) 0.0146(6) 0.0202(6) -0.0055(5) 0.0002(5) -0.0024(5)
C3 0.0171(6) 0.0134(6) 0.0241(7) -0.0030(5) 0.0012(5) 0.0013(5)
C4 0.0160(6) 0.0208(7) 0.0186(6) 0.0002(5) -0.0022(5) -0.0016(5)
C5 0.0156(6) 0.0210(7) 0.0151(6) -0.0031(5) -0.0012(4) -0.0032(5)
C6 0.0165(6) 0.0160(6) 0.0136(5) -0.0013(4) 0.0010(4) -0.0034(5)
C7 0.0272(7) 0.0221(7) 0.0258(7) 0.0010(5) -0.0006(6) -0.0132(6)
C8 0.0228(7) 0.0218(8) 0.0243(7) 0.0020(6) -0.0009(6) 0.0029(6)
C9 0.0179(6) 0.0273(8) 0.0185(6) -0.0084(5) 0.0011(5) -0.0111(6)
C10 0.0346(9) 0.0260(8) 0.0413(9) -0.0109(7) 0.0061(7) -0.0190(7)
C11 0.0159(7) 0.0422(10) 0.0327(8) -0.0106(7) 0.0011(6) -0.0133(7)
C12 0.0212(7) 0.0266(9) 0.0423(9) -0.0144(7) -0.0015(6) -0.0110(7)
C13 0.0283(11) 0.0189(10) 0.0253(10) -0.0084(7) -0.0024(8) -0.0099(9)
C14 0.0257(8) 0.0168(7) 0.0328(8) -0.0125(6) 0.0017(6) -0.0058(6)
C12' 0.0212(7) 0.0266(9) 0.0423(9) -0.0144(7) -0.0015(6) -0.0110(7)
C13' 0.0283(11) 0.0189(10) 0.0253(10) -0.0084(7) -0.0024(8) -0.0099(9)
C14' 0.0257(8) 0.0168(7) 0.0328(8) -0.0125(6) 0.0017(6) -0.0058(6)

loop_
_atom_type_symbol
_atom_type_description
_atom_type_scat_dispersion_real
_atom_type_scat_dispersion_imag
_atom_type_scat_source
C C 0.0033 0.0016 'International Tables Vol C Tables 4.2.6.8 and 6.1.1.4'
H H 0.0000 0.0000 'International Tables Vol C Tables 4.2.6.8 and 6.1.1.4'
N N 0.0061 0.0033 'International Tables Vol C Tables 4.2.6.8 and 6.1.1.4'
P P 0.1023 0.0942 'International Tables Vol C Tables 4.2.6.8 and 6.1.1.4'
S S 0.1246 0.1234 'International Tables Vol C Tables 4.2.6.8 and 6.1.1.4'
Pd Pd -0.9988 1.0072 'International Tables Vol C Tables 4.2.6.8 and 6.1.1.4'

loop_
_geom_angle_atom_site_label_1
_geom_angle_atom_site_label_2
_geom_angle_atom_site_label_3
_geom_angle
C13' Pd1 N1 129.96(11)
C13' Pd1 C14 37.82(11)
N1 Pd1 C14 167.46(5)
C13' Pd1 C12 37.12(11)
N1 Pd1 C12 98.97(6)
C14 Pd1 C12 68.75(6)
C13' Pd1 C13 31.81(12)
N1 Pd1 C13 131.22(8)
C14 Pd1 C13 38.40(9)
C12 Pd1 C13 36.50(9)
C13' Pd1 S1 129.74(11)
N1 Pd1 S1 95.99(3)
C14 Pd1 S1 96.35(4)
C12 Pd1 S1 165.03(5)
C13 Pd1 S1 129.31(8)
N2 P1 C6 105.48(6)
N2 P1 C9 105.60(7)
C6 P1 C9 106.74(7)
N2 P1 S1 118.62(5)
C6 P1 S1 111.66(5)
C9 P1 S1 108.03(5)
P1 S1 Pd1 94.030(15)
C5 N1 C1 118.73(12)
C5 N1 Pd1 115.78(9)
C1 N1 Pd1 125.49(9)
C1 N2 P1 132.19(10)
N2 C1 N1 123.30(12)
N2 C1 C2 118.19(12)
N1 C1 C2 118.47(12)
C3 C2 C1 121.43(13)
C3 C2 H2 119.3
C1 C2 H2 119.3
C2 C3 C4 118.93(13)
C2 C3 H3 120.5
C4 C3 H3 120.5
C5 C4 C3 117.90(13)
C5 C4 H4 121.1
C3 C4 H4 121.1
N1 C5 C4 124.51(13)
N1 C5 H5 117.7
C4 C5 H5 117.7
C8 C6 C7 111.18(13)
C8 C6 P1 114.71(10)
C7 C6 P1 109.93(9)
C8 C6 H6 106.9
C7 C6 H6 106.9
P1 C6 H6 106.9
C6 C7 H7A 109.5
C6 C7 H7B 109.5
H7A C7 H7B 109.5
C6 C7 H7C 109.5
H7A C7 H7C 109.5
H7B C7 H7C 109.5
C6 C8 H8A 109.5
C6 C8 H8B 109.5
H8A C8 H8B 109.5
C6 C8 H8C 109.5
H8A C8 H8C 109.5
H8B C8 H8C 109.5
C11 C9 C10 110.03(13)
C11 C9 P1 114.38(11)
C10 C9 P1 109.52(11)
C11 C9 H9 107.6
C10 C9 H9 107.6
P1 C9 H9 107.6
C9 C10 H10A 109.5
C9 C10 H10B 109.5
H10A C10 H10B 109.5
C9 C10 H10C 109.5
H10A C10 H10C 109.5
H10B C10 H10C 109.5
C9 C11 H11A 109.5
C9 C11 H11B 109.5
H11A C11 H11B 109.5
C9 C11 H11C 109.5
H11A C11 H11C 109.5
H11B C11 H11C 109.5
C13 C12 Pd1 71.78(12)
C13 C12 H12A 116.4
Pd1 C12 H12A 116.4
C13 C12 H12B 116.4
Pd1 C12 H12B 116.4
H12A C12 H12B 113.4
C12 C13 C14 122.1(2)
C12 C13 Pd1 71.72(13)
C14 C13 Pd1 69.28(12)
C12 C13 H13A 117.7
C14 C13 H13A 117.7
Pd1 C13 H13A 117.7
C13 C14 Pd1 72.33(12)
C13 C14 H14A 116.3
Pd1 C14 H14A 116.3
C13 C14 H14B 116.3
Pd1 C14 H14B 116.3
H14A C14 H14B 113.3
Pd1 C13' H13B 117.0

loop_
_geom_bond_atom_site_label_1
_geom_bond_atom_site_label_2
_geom_bond_distance
Pd1 C13' 2.107(3)
Pd1 N1 2.1097(12)
Pd1 C14 2.1169(15)
Pd1 C12 2.1559(15)
Pd1 C13 2.157(2)
Pd1 S1 2.3735(3)
P1 N2 1.5960(12)
P1 C6 1.8328(13)
P1 C9 1.8393(14)
P1 S1 2.0265(4)
N1 C5 1.3602(17)
N1 C1 1.3684(16)
N2 C1 1.3393(17)
C1 C2 1.4263(19)
C2 C3 1.370(2)
C2 H2 0.9500
C3 C4 1.402(2)
C3 H3 0.9500
C4 C5 1.364(2)
C4 H4 0.9500
C5 H5 0.9500
C6 C8 1.525(2)
C6 C7 1.5294(19)
C6 H6 1.0000
C7 H7A 0.9800
C7 H7B 0.9800
C7 H7C 0.9800
C8 H8A 0.9800
C8 H8B 0.9800
C8 H8C 0.9800
C9 C11 1.530(2)
C9 C10 1.531(2)
C9 H9 1.0000
C10 H10A 0.9800
C10 H10B 0.9800
C10 H10C 0.9800
C11 H11A 0.9800
C11 H11B 0.9800
C11 H11C 0.9800
C12 C13 1.351(3)
C12 H12A 0.9900
C12 H12B 0.9900
C13 C14 1.406(3)
C13 H13A 1.0000
C14 H14A 0.9900
C14 H14B 0.9900
C13' H13B 1.0000

loop_
_geom_hbond_atom_site_label_D
_geom_hbond_atom_site_label_H
_geom_hbond_atom_site_label_A
_geom_hbond_distance_DH
_geom_hbond_distance_HA
_geom_hbond_distance_DA
_geom_hbond_angle_DHA
_geom_hbond_site_symmetry_A
C6 H6 N2 1.00 2.59 3.5678(17) 164.3 2_665

loop_
_geom_torsion_atom_site_label_1
_geom_torsion_atom_site_label_2
_geom_torsion_atom_site_label_3
_geom_torsion_atom_site_label_4
_geom_torsion
N2 P1 S1 Pd1 42.75(5)
C6 P1 S1 Pd1 -80.19(5)
C9 P1 S1 Pd1 162.73(6)
C13' Pd1 S1 P1 153.23(13)
N1 Pd1 S1 P1 -48.82(3)
C14 Pd1 S1 P1 133.47(5)
C12 Pd1 S1 P1 128.0(2)
C13 Pd1 S1 P1 111.62(10)
C13' Pd1 N1 C5 16.09(17)
C14 Pd1 N1 C5 27.7(3)
C12 Pd1 N1 C5 39.04(11)
C13 Pd1 N1 C5 58.36(14)
S1 Pd1 N1 C5 -141.78(9)
C13' Pd1 N1 C1 -163.57(15)
C14 Pd1 N1 C1 -152.0(2)
C12 Pd1 N1 C1 -140.62(11)
C13 Pd1 N1 C1 -121.29(13)
S1 Pd1 N1 C1 38.56(10)
C6 P1 N2 C1 124.05(13)
C9 P1 N2 C1 -123.15(13)
S1 P1 N2 C1 -1.92(15)
P1 N2 C1 N1 -31.0(2)
P1 N2 C1 C2 151.32(11)
C5 N1 C1 N2 -176.28(12)
Pd1 N1 C1 N2 3.37(17)
C5 N1 C1 C2 1.42(17)
Pd1 N1 C1 C2 -178.93(9)
N2 C1 C2 C3 176.39(13)
N1 C1 C2 C3 -1.43(19)
C1 C2 C3 C4 -0.1(2)
C2 C3 C4 C5 1.5(2)
C1 N1 C5 C4 0.1(2)
Pd1 N1 C5 C4 -179.61(11)
C3 C4 C5 N1 -1.6(2)
N2 P1 C6 C8 173.56(11)
C9 P1 C6 C8 61.55(12)
S1 P1 C6 C8 -56.30(11)
N2 P1 C6 C7 -60.29(11)
C9 P1 C6 C7 -172.30(11)
S1 P1 C6 C7 69.85(11)
N2 P1 C9 C11 165.39(11)
C6 P1 C9 C11 -82.68(12)
S1 P1 C9 C11 37.53(13)
N2 P1 C9 C10 41.36(12)
C6 P1 C9 C10 153.29(11)
S1 P1 C9 C10 -86.50(11)
C13' Pd1 C12 C13 -54.4(2)
N1 Pd1 C12 C13 155.26(14)
C14 Pd1 C12 C13 -27.37(14)
S1 Pd1 C12 C13 -21.6(3)
Pd1 C12 C13 C14 49.63(19)
C13' Pd1 C13 C12 68.6(2)
N1 Pd1 C13 C12 -33.33(18)
C14 Pd1 C13 C12 136.4(2)
S1 Pd1 C13 C12 172.95(9)
C13' Pd1 C13 C14 -67.8(2)
N1 Pd1 C13 C14 -169.72(9)
C12 Pd1 C13 C14 -136.4(2)
S1 Pd1 C13 C14 36.56(17)
C12 C13 C14 Pd1 -50.7(2)
C13' Pd1 C14 C13 52.7(2)
N1 Pd1 C14 C13 38.2(3)
C12 Pd1 C14 C13 26.12(14)
S1 Pd1 C14 C13 -152.37(13)
